data_4065068
loop_
_publ_author_name
'Bai, Wenjuan'
'Liu, Guifeng'
'Guoyiqibayi, Gulnisa'
'Yan, Hong'

_publ_section_title
;
 Reactivity of the 16-Electron CpCo versus Cp*Co Half-Sandwich Complex
 Containing ano-Carborane-1,2-dithiolate Ligand toward Ethynylferrocene
;
_journal_issue 19
_journal_name_full Organometallics
_journal_page_first 5188
_journal_paper_doi 10.1021/om2005518
_journal_volume 30
_journal_year 2011
_chemical_formula_moiety 'C19 H25 B10 Co Fe S2'
_chemical_formula_sum 'C19 H25 B10 Co Fe S2'
_chemical_formula_weight 540.39
_chemical_name_systematic
; 
 ? 
;
_space_group_IT_number 15
_symmetry_cell_setting monoclinic
_symmetry_space_group_name_Hall '-C 2yc'
_symmetry_space_group_name_H-M 'C 1 2/c 1'
_atom_sites_solution_hydrogens geom
_atom_sites_solution_primary direct
_atom_sites_solution_secondary difmap
_audit_creation_method SHELXL-97
_cell_angle_alpha 90.00
_cell_angle_beta 115.1600(10)
_cell_angle_gamma 90.00
_cell_formula_units_Z 8
_cell_length_a 39.227(3)
_cell_length_b 6.4461(6)
_cell_length_c 20.7890(18)
_cell_measurement_reflns_used 5001
_cell_measurement_temperature 293(2)
_cell_measurement_theta_max 28.00
_cell_measurement_theta_min 2.39
_cell_volume 4758.0(7)
_computing_cell_refinement SMART
_computing_data_collection 'SMART (Bruker, 2000)'
_computing_data_reduction 'SAINT (Bruker, 2000)'
_computing_molecular_graphics SHELXTL
_computing_publication_material SHELXTL
_computing_structure_refinement 'SHELXL-97 (Sheldrick, 1997)'
_computing_structure_solution 'SHELXTL (Bruker, 2000)'
_diffrn_ambient_temperature 293(2)
_diffrn_measured_fraction_theta_full 0.993
_diffrn_measured_fraction_theta_max 0.993
_diffrn_measurement_device_type 'Bruker Smart Apex CCD'
_diffrn_measurement_method 'phi and omega scans'
_diffrn_radiation_monochromator graphite
_diffrn_radiation_source 'fine-focus sealed tube'
_diffrn_radiation_type MoK\a
_diffrn_radiation_wavelength 0.71073
_diffrn_reflns_av_R_equivalents 0.0976
_diffrn_reflns_av_sigmaI/netI 0.0756
_diffrn_reflns_limit_h_max 43
_diffrn_reflns_limit_h_min -48
_diffrn_reflns_limit_k_max 7
_diffrn_reflns_limit_k_min -7
_diffrn_reflns_limit_l_max 25
_diffrn_reflns_limit_l_min -18
_diffrn_reflns_number 12366
_diffrn_reflns_theta_full 26.00
_diffrn_reflns_theta_max 26.00
_diffrn_reflns_theta_min 1.97
_exptl_absorpt_coefficient_mu 1.490
_exptl_absorpt_correction_T_max 0.8901
_exptl_absorpt_correction_T_min 0.8653
_exptl_absorpt_correction_type multi-scan
_exptl_absorpt_process_details 'SADABS; Bruker, 2000'
_exptl_crystal_colour purple
_exptl_crystal_density_diffrn 1.509
_exptl_crystal_density_method 'not measured'
_exptl_crystal_description block
_exptl_crystal_F_000 2192
_exptl_crystal_size_max 0.10
_exptl_crystal_size_mid 0.09
_exptl_crystal_size_min 0.08
_refine_diff_density_max 0.598
_refine_diff_density_min -0.677
_refine_diff_density_rms 0.104
_refine_ls_extinction_coef 0.00060(11)
_refine_ls_extinction_expression Fc^*^=kFc[1+0.001xFc^2^\l^3^/sin(2\q)]^-1/4^
_refine_ls_extinction_method SHELXL
_refine_ls_goodness_of_fit_ref 1.010
_refine_ls_hydrogen_treatment constr
_refine_ls_matrix_type full
_refine_ls_number_parameters 299
_refine_ls_number_reflns 4626
_refine_ls_number_restraints 30
_refine_ls_restrained_S_all 1.038
_refine_ls_R_factor_all 0.0528
_refine_ls_R_factor_gt 0.0433
_refine_ls_shift/su_max 0.001
_refine_ls_shift/su_mean 0.000
_refine_ls_structure_factor_coef Fsqd
_refine_ls_weighting_details 'calc w=1/[\s^2^(Fo^2^)+(0.0696P)^2^+0.0000P] where P=(Fo^2^+2Fc^2^)/3'
_refine_ls_weighting_scheme calc
_refine_ls_wR_factor_gt 0.1224
_refine_ls_wR_factor_ref 0.1278
_reflns_number_gt 3691
_reflns_number_total 4626
_reflns_threshold_expression >2sigma(I)
_cod_data_source_file om2005518_si_001.cif
_cod_data_source_block 5
_cod_depositor_comments
;
The following automatic conversions were performed:

'_symmetry_cell_setting' value 'Monoclinic' changed to 'monoclinic'
according to /home/saulius/struct/CIF-dictionaries/cif_core.dic
dictionary named 'cif_core.dic' version 2.4.1 from 2010-06-29.

Automatic conversion script
Id: cif_fix_values 1715 2011-07-08 13:25:40Z adriana 
;
_cod_original_sg_symbol_H-M C2/c
_cod_database_code 4065068

loop_
_symmetry_equiv_pos_as_xyz
'x, y, z'
'-x, y, -z+1/2'
'x+1/2, y+1/2, z'
'-x+1/2, y+1/2, -z+1/2'
'-x, -y, -z'
'x, -y, z-1/2'
'-x+1/2, -y+1/2, -z'
'x+1/2, -y+1/2, z-1/2'

loop_
_atom_site_label
_atom_site_type_symbol
_atom_site_fract_x
_atom_site_fract_y
_atom_site_fract_z
_atom_site_U_iso_or_equiv
_atom_site_adp_type
_atom_site_occupancy
_atom_site_symmetry_multiplicity
_atom_site_calc_flag
_atom_site_refinement_flags
Co1 Co 0.070850(10) 0.69955(6) 0.003152(19) 0.02874(16) Uani 1 1 d .
S1 S 0.03630(2) 0.64946(14) 0.06595(4) 0.0377(2) Uani 1 1 d .
S2 S 0.10595(2) 0.40606(12) 0.04616(4) 0.0388(2) Uani 1 1 d .
B3 B 0.07982(10) 0.9758(6) 0.1734(2) 0.0379(8) Uani 1 1 d .
H3 H 0.0675 1.1065 0.1368 0.045 Uiso 1 1 calc R
B4 B 0.05343(12) 0.8399(6) 0.2114(2) 0.0405(9) Uani 1 1 d .
H4 H 0.0241 0.8806 0.1992 0.049 Uiso 1 1 calc R
B5 B 0.06886(10) 0.5789(5) 0.22403(18) 0.0350(8) Uani 1 1 d .
H5 H 0.0497 0.4491 0.2191 0.042 Uiso 1 1 calc R
B6 B 0.10458(8) 0.5705(4) 0.19814(15) 0.0204(6) Uani 1 1 d U
H6 H 0.1088 0.4233 0.1757 0.024 Uiso 1 1 calc R
B7 B 0.14364(10) 0.7102(6) 0.24772(18) 0.0386(9) Uani 1 1 d .
H7 H 0.1727 0.6662 0.2590 0.046 Uiso 1 1 calc R
B8 B 0.12825(11) 0.9736(6) 0.23424(19) 0.0402(9) Uani 1 1 d .
H8 H 0.1476 1.1009 0.2374 0.048 Uiso 1 1 calc R
B9 B 0.09232(13) 0.9991(6) 0.2648(2) 0.0463(10) Uani 1 1 d .
H9 H 0.0884 1.1455 0.2880 0.056 Uiso 1 1 calc R
B10 B 0.08515(12) 0.7526(6) 0.29686(19) 0.0417(9) Uani 1 1 d .
H10 H 0.0765 0.7375 0.3405 0.050 Uiso 1 1 calc R
B11 B 0.11740(11) 0.5763(6) 0.28626(18) 0.0388(9) Uani 1 1 d .
H11 H 0.1298 0.4454 0.3227 0.047 Uiso 1 1 calc R
B12 B 0.13140(12) 0.8357(6) 0.3110(2) 0.0443(10) Uani 1 1 d .
H12 H 0.1528 0.8755 0.3645 0.053 Uiso 1 1 calc R
C1 C 0.06732(8) 0.7232(5) 0.15244(15) 0.0315(7) Uani 1 1 d .
C2 C 0.11079(10) 0.7967(5) 0.16031(18) 0.0419(8) Uani 1 1 d U
C3 C 0.11795(8) 0.8034(5) 0.09208(15) 0.0286(6) Uani 1 1 d .
H3A H 0.1266 0.9399 0.0845 0.034 Uiso 1 1 calc R
C4 C 0.12859(8) 0.6423(5) 0.05797(15) 0.0316(7) Uani 1 1 d .
C5 C 0.15512(8) 0.6782(6) 0.02629(16) 0.0408(8) Uani 1 1 d .
C6 C 0.16657(9) 0.5303(7) -0.01267(18) 0.0556(10) Uani 1 1 d .
H6A H 0.1566 0.3896 -0.0261 0.067 Uiso 1 1 calc R
C7 C 0.19463(11) 0.6249(10) -0.0281(2) 0.0765(15) Uani 1 1 d .
H7A H 0.2080 0.5587 -0.0531 0.092 Uiso 1 1 calc R
C8 C 0.20127(11) 0.8255(10) 0.0000(2) 0.0800(16) Uani 1 1 d .
H8A H 0.2199 0.9231 -0.0023 0.096 Uiso 1 1 calc R
Fe1 Fe 0.210623(12) 0.61421(10) 0.07962(3) 0.0530(2) Uani 1 1 d .
C9 C 0.17705(10) 0.8624(7) 0.0340(2) 0.0564(10) Uani 1 1 d .
H9A H 0.1756 0.9904 0.0582 0.068 Uiso 1 1 calc R
C10 C 0.21691(13) 0.4617(11) 0.1688(3) 0.0836(16) Uani 1 1 d U
H10A H 0.1962 0.4062 0.1781 0.100 Uiso 1 1 calc R
C11 C 0.23545(15) 0.3535(9) 0.1346(3) 0.0904(17) Uani 1 1 d .
H11A H 0.2311 0.2099 0.1174 0.108 Uiso 1 1 calc R
C12 C 0.26308(12) 0.4952(12) 0.1328(3) 0.0954(18) Uani 1 1 d U
H12A H 0.2814 0.4681 0.1132 0.114 Uiso 1 1 calc R
C13 C 0.25957(16) 0.6786(11) 0.1657(3) 0.104(2) Uani 1 1 d U
H13A H 0.2748 0.8040 0.1722 0.125 Uiso 1 1 calc R
C14 C 0.23152(16) 0.6544(12) 0.1866(2) 0.0938(19) Uani 1 1 d .
H14A H 0.2231 0.7596 0.2107 0.113 Uiso 1 1 calc R
C15 C 0.04284(10) 0.9545(6) -0.05494(18) 0.0502(9) Uani 1 1 d .
H15A H 0.0368 1.0815 -0.0361 0.060 Uiso 1 1 calc R
C16 C 0.01969(9) 0.7763(6) -0.07919(18) 0.0491(9) Uani 1 1 d .
H16A H -0.0051 0.7578 -0.0792 0.059 Uiso 1 1 calc R
C17 C 0.03800(10) 0.6328(6) -0.10383(17) 0.0484(9) Uani 1 1 d .
H17A H 0.0285 0.4958 -0.1239 0.058 Uiso 1 1 calc R
C18 C 0.07221(10) 0.7201(6) -0.09532(16) 0.0447(8) Uani 1 1 d .
H18A H 0.0909 0.6542 -0.1084 0.054 Uiso 1 1 calc R
C19 C 0.07517(10) 0.9194(6) -0.06613(17) 0.0462(9) Uani 1 1 d .
H19A H 0.0961 1.0168 -0.0557 0.055 Uiso 1 1 calc R

loop_
_atom_site_aniso_label
_atom_site_aniso_U_11
_atom_site_aniso_U_22
_atom_site_aniso_U_33
_atom_site_aniso_U_23
_atom_site_aniso_U_13
_atom_site_aniso_U_12
Co1 0.0255(2) 0.0375(3) 0.0219(2) 0.00213(15) 0.00885(17) -0.00148(16)
S1 0.0270(4) 0.0585(5) 0.0265(4) 0.0015(3) 0.0104(3) -0.0068(3)
S2 0.0449(5) 0.0355(5) 0.0356(4) -0.0018(3) 0.0167(4) 0.0018(3)
B3 0.050(2) 0.0286(18) 0.041(2) 0.0008(15) 0.0247(18) 0.0022(16)
B4 0.050(2) 0.042(2) 0.038(2) 0.0028(16) 0.0271(18) 0.0046(17)
B5 0.046(2) 0.0341(19) 0.0302(18) 0.0008(14) 0.0208(16) -0.0069(16)
B6 0.0239(14) 0.0174(14) 0.0181(14) 0.0021(11) 0.0074(12) -0.0019(11)
B7 0.0341(19) 0.048(2) 0.0264(18) 0.0006(15) 0.0056(15) -0.0058(17)
B8 0.052(2) 0.0339(19) 0.0348(19) -0.0085(15) 0.0189(18) -0.0149(17)
B9 0.076(3) 0.033(2) 0.042(2) -0.0073(16) 0.038(2) -0.0086(19)
B10 0.058(2) 0.043(2) 0.0304(19) -0.0026(16) 0.0258(18) -0.0106(18)
B11 0.047(2) 0.042(2) 0.0234(17) 0.0020(15) 0.0117(16) -0.0086(17)
B12 0.055(2) 0.048(2) 0.0273(19) -0.0078(16) 0.0153(18) -0.0156(19)
C1 0.0343(16) 0.0351(16) 0.0276(15) 0.0022(12) 0.0156(13) -0.0012(13)
C2 0.0422(18) 0.0451(19) 0.0366(18) 0.0010(14) 0.0151(15) -0.0053(15)
C3 0.0262(14) 0.0321(16) 0.0257(14) 0.0021(11) 0.0095(12) -0.0042(12)
C4 0.0229(14) 0.0439(17) 0.0239(14) 0.0037(12) 0.0060(12) 0.0024(13)
C5 0.0257(15) 0.068(2) 0.0249(16) 0.0022(14) 0.0071(13) 0.0021(15)
C6 0.0299(17) 0.103(3) 0.0328(18) -0.0090(19) 0.0124(15) 0.0093(19)
C7 0.039(2) 0.157(5) 0.036(2) 0.007(3) 0.0182(18) 0.017(3)
C8 0.038(2) 0.151(5) 0.056(3) 0.037(3) 0.024(2) 0.000(3)
Fe1 0.0264(3) 0.0981(5) 0.0312(3) 0.0040(3) 0.0089(2) 0.0052(3)
C9 0.0389(19) 0.078(3) 0.057(2) 0.017(2) 0.0258(18) -0.0046(19)
C10 0.049(2) 0.144(5) 0.051(3) 0.038(3) 0.014(2) 0.012(3)
C11 0.073(3) 0.104(4) 0.064(3) 0.015(3) 0.001(3) 0.025(3)
C12 0.038(2) 0.175(5) 0.070(3) 0.034(4) 0.019(2) 0.038(3)
C13 0.059(3) 0.136(5) 0.071(3) 0.010(3) -0.017(3) -0.015(3)
C14 0.065(3) 0.160(6) 0.041(3) -0.005(3) 0.006(2) 0.016(4)
C15 0.055(2) 0.052(2) 0.0370(18) 0.0127(16) 0.0135(17) 0.0194(18)
C16 0.0286(17) 0.076(3) 0.0335(18) 0.0193(17) 0.0045(14) 0.0059(17)
C17 0.049(2) 0.058(2) 0.0272(17) -0.0039(15) 0.0058(15) -0.0038(18)
C18 0.0427(19) 0.071(2) 0.0228(15) 0.0074(15) 0.0161(15) 0.0082(17)
C19 0.0454(19) 0.056(2) 0.0312(17) 0.0146(15) 0.0109(15) -0.0090(17)

loop_
_atom_type_symbol
_atom_type_description
_atom_type_scat_dispersion_real
_atom_type_scat_dispersion_imag
_atom_type_scat_source
C C 0.0033 0.0016 'International Tables Vol C Tables 4.2.6.8 and 6.1.1.4'
H H 0.0000 0.0000 'International Tables Vol C Tables 4.2.6.8 and 6.1.1.4'
B B 0.0013 0.0007 'International Tables Vol C Tables 4.2.6.8 and 6.1.1.4'
S S 0.1246 0.1234 'International Tables Vol C Tables 4.2.6.8 and 6.1.1.4'
Fe Fe 0.3463 0.8444 'International Tables Vol C Tables 4.2.6.8 and 6.1.1.4'
Co Co 0.3494 0.9721 'International Tables Vol C Tables 4.2.6.8 and 6.1.1.4'

loop_
_geom_angle_atom_site_label_1
_geom_angle_atom_site_label_2
_geom_angle_atom_site_label_3
_geom_angle
C15 Co1 C16 40.16(14)
C15 Co1 C18 66.51(15)
C16 Co1 C18 65.87(14)
C15 Co1 C19 39.60(14)
C16 Co1 C19 66.41(14)
C18 Co1 C19 39.54(14)
C15 Co1 C17 66.78(15)
C16 Co1 C17 39.24(14)
C18 Co1 C17 39.18(14)
C19 Co1 C17 66.26(14)
C15 Co1 C4 130.17(14)
C16 Co1 C4 159.75(13)
C18 Co1 C4 94.17(12)
C19 Co1 C4 96.28(13)
C17 Co1 C4 125.41(14)
C15 Co1 C3 108.27(13)
C16 Co1 C3 146.74(14)
C18 Co1 C3 117.92(13)
C19 Co1 C3 95.32(12)
C17 Co1 C3 157.09(14)
C4 Co1 C3 39.61(11)
C15 Co1 S1 98.67(11)
C16 Co1 S1 84.46(10)
C18 Co1 S1 148.10(10)
C19 Co1 S1 137.76(11)
C17 Co1 S1 109.55(11)
C4 Co1 S1 115.78(9)
C3 Co1 S1 93.22(8)
C15 Co1 S2 166.51(11)
C16 Co1 S2 137.09(12)
C18 Co1 S2 100.06(10)
C19 Co1 S2 128.48(11)
C17 Co1 S2 104.03(11)
C4 Co1 S2 46.20(9)
C3 Co1 S2 76.14(8)
S1 Co1 S2 93.73(3)
C1 S1 Co1 103.15(10)
C4 S2 Co1 60.91(10)
C1 B3 B9 106.1(2)
C1 B3 B4 58.9(2)
B9 B3 B4 60.6(2)
C1 B3 C2 58.75(18)
B9 B3 C2 109.1(3)
B4 B3 C2 108.2(2)
C1 B3 B8 106.2(3)
B9 B3 B8 60.6(2)
B4 B3 B8 109.2(3)
C2 B3 B8 60.7(2)
C1 B3 H3 124.1
B9 B3 H3 121.5
B4 B3 H3 121.2
C2 B3 H3 121.2
B8 B3 H3 121.3
C1 B4 B5 59.72(19)
C1 B4 B10 106.0(3)
B5 B4 B10 59.9(2)
C1 B4 B3 58.4(2)
B5 B4 B3 107.9(3)
B10 B4 B3 108.0(3)
C1 B4 B9 104.5(3)
B5 B4 B9 107.9(3)
B10 B4 B9 60.5(2)
B3 B4 B9 59.1(2)
C1 B4 H4 124.1
B5 B4 H4 121.3
B10 B4 H4 121.7
B3 B4 H4 122.1
B9 B4 H4 122.8
B6 B5 C1 58.59(18)
B6 B5 B10 104.1(3)
C1 B5 B10 105.2(2)
B6 B5 B4 105.0(2)
C1 B5 B4 58.48(19)
B10 B5 B4 60.1(2)
B6 B5 B11 57.50(19)
C1 B5 B11 105.3(2)
B10 B5 B11 60.1(2)
B4 B5 B11 107.9(3)
B6 B5 H5 124.7
C1 B5 H5 123.7
B10 B5 H5 123.0
B4 B5 H5 122.1
B11 B5 H5 122.4
B11 B6 C1 112.8(2)
B11 B6 B7 63.4(2)
C1 B6 B7 112.1(2)
B11 B6 B5 63.9(2)
C1 B6 B5 61.67(18)
B7 B6 B5 116.3(2)
B11 B6 C2 116.3(2)
C1 B6 C2 60.27(17)
B7 B6 C2 63.98(19)
B5 B6 C2 114.4(2)
B11 B6 H6 116.9
C1 B6 H6 121.1
B7 B6 H6 117.2
B5 B6 H6 116.9
C2 B6 H6 117.5
B6 B7 B11 57.88(19)
B6 B7 B12 103.5(3)
B11 B7 B12 59.7(2)
B6 B7 B8 104.6(2)
B11 B7 B8 108.1(3)
B12 B7 B8 60.2(2)
B6 B7 C2 58.70(18)
B11 B7 C2 107.5(2)
B12 B7 C2 107.6(3)
B8 B7 C2 60.04(19)
B6 B7 H7 125.4
B11 B7 H7 121.8
B12 B7 H7 122.9
B8 B7 H7 122.0
C2 B7 H7 121.6
B3 B8 B9 59.0(2)
B3 B8 B7 107.9(2)
B9 B8 B7 107.3(3)
B3 B8 B12 106.6(3)
B9 B8 B12 59.5(2)
B7 B8 B12 59.7(2)
B3 B8 C2 59.6(2)
B9 B8 C2 106.9(3)
B7 B8 C2 60.76(19)
B12 B8 C2 107.8(3)
B3 B8 H8 122.5
B9 B8 H8 122.6
B7 B8 H8 121.5
B12 B8 H8 122.3
C2 B8 H8 121.7
B3 B9 B12 108.5(3)
B3 B9 B4 60.3(2)
B12 B9 B4 108.1(3)
B3 B9 B8 60.4(2)
B12 B9 B8 60.3(2)
B4 B9 B8 108.8(3)
B3 B9 B10 108.1(3)
B12 B9 B10 60.4(2)
B4 B9 B10 59.5(2)
B8 B9 B10 108.9(3)
B3 B9 H9 121.5
B12 B9 H9 121.5
B4 B9 H9 121.7
B8 B9 H9 121.0
B10 B9 H9 121.6
B5 B10 B4 59.9(2)
B5 B10 B11 60.5(2)
B4 B10 B11 108.1(3)
B5 B10 B9 107.4(3)
B4 B10 B9 60.0(2)
B11 B10 B9 106.7(3)
B5 B10 B12 107.6(3)
B4 B10 B12 107.4(3)
B11 B10 B12 59.3(2)
B9 B10 B12 59.2(2)
B5 B10 H10 121.6
B4 B10 H10 121.6
B11 B10 H10 122.0
B9 B10 H10 122.5
B12 B10 H10 122.4
B6 B11 B12 104.5(2)
B6 B11 B7 58.74(19)
B12 B11 B7 60.2(2)
B6 B11 B10 104.5(3)
B12 B11 B10 60.6(2)
B7 B11 B10 108.9(3)
B6 B11 B5 58.61(19)
B12 B11 B5 107.8(3)
B7 B11 B5 108.2(2)
B10 B11 B5 59.4(2)
B6 B11 H11 125.0
B12 B11 H11 122.3
B7 B11 H11 121.0
B10 B11 H11 122.1
B5 B11 H11 121.8
B11 B12 B9 108.3(3)
B11 B12 B7 60.1(2)
B9 B12 B7 108.2(3)
B11 B12 B8 108.4(2)
B9 B12 B8 60.2(2)
B7 B12 B8 60.1(2)
B11 B12 B10 60.1(2)
B9 B12 B10 60.4(2)
B7 B12 B10 108.4(3)
B8 B12 B10 108.8(3)
B11 B12 H12 121.6
B9 B12 H12 121.5
B7 B12 H12 121.6
B8 B12 H12 121.4
B10 B12 H12 121.3
B6 C1 B3 109.2(2)
B6 C1 C2 61.06(18)
B3 C1 C2 62.8(2)
B6 C1 B4 108.5(2)
B3 C1 B4 62.7(2)
C2 C1 B4 114.7(2)
B6 C1 B5 59.74(19)
B3 C1 B5 113.1(2)
C2 C1 B5 113.4(2)
B4 C1 B5 61.8(2)
B6 C1 S1 118.5(2)
B3 C1 S1 121.3(2)
C2 C1 S1 113.7(2)
B4 C1 S1 124.0(2)
B5 C1 S1 119.4(2)
C3 C2 C1 118.6(2)
C3 C2 B6 123.6(3)
C1 C2 B6 58.66(17)
C3 C2 B3 121.4(3)
C1 C2 B3 58.42(19)
B6 C2 B3 104.0(2)
C3 C2 B8 127.5(3)
C1 C2 B8 105.0(2)
B6 C2 B8 102.9(2)
B3 C2 B8 59.6(2)
C3 C2 B7 126.5(3)
C1 C2 B7 105.4(2)
B6 C2 B7 57.31(18)
B3 C2 B7 106.7(3)
B8 C2 B7 59.2(2)
C4 C3 C2 129.8(3)
C4 C3 Co1 70.16(16)
C2 C3 Co1 111.24(19)
C4 C3 H3A 112.4
C2 C3 H3A 112.4
Co1 C3 H3A 112.4
C3 C4 C5 121.7(3)
C3 C4 S2 118.3(2)
C5 C4 S2 119.7(3)
C3 C4 Co1 70.24(16)
C5 C4 Co1 122.6(2)
S2 C4 Co1 72.89(11)
C9 C5 C6 107.2(3)
C9 C5 C4 125.9(3)
C6 C5 C4 126.7(3)
C9 C5 Fe1 69.68(19)
C6 C5 Fe1 69.68(18)
C4 C5 Fe1 121.7(2)
C7 C6 C5 107.6(4)
C7 C6 Fe1 70.6(2)
C5 C6 Fe1 68.71(18)
C7 C6 H6A 126.2
C5 C6 H6A 126.2
Fe1 C6 H6A 126.2
C8 C7 C6 109.2(4)
C8 C7 Fe1 70.0(3)
C6 C7 Fe1 69.1(2)
C8 C7 H7A 125.4
C6 C7 H7A 125.4
Fe1 C7 H7A 125.4
C7 C8 C9 108.5(4)
C7 C8 Fe1 70.2(3)
C9 C8 Fe1 68.9(2)
C7 C8 H8A 125.7
C9 C8 H8A 125.7
Fe1 C8 H8A 125.7
C10 Fe1 C5 106.60(16)
C10 Fe1 C12 67.4(2)
C5 Fe1 C12 169.4(2)
C10 Fe1 C9 127.8(2)
C5 Fe1 C9 41.44(14)
C12 Fe1 C9 149.1(2)
C10 Fe1 C11 40.4(2)
C5 Fe1 C11 128.6(2)
C12 Fe1 C11 41.2(2)
C9 Fe1 C11 166.8(2)
C10 Fe1 C14 39.0(2)
C5 Fe1 C14 114.39(19)
C12 Fe1 C14 67.0(2)
C9 Fe1 C14 106.9(2)
C11 Fe1 C14 67.4(2)
C10 Fe1 C13 65.8(2)
C5 Fe1 C13 146.5(3)
C12 Fe1 C13 40.4(2)
C9 Fe1 C13 115.6(2)
C11 Fe1 C13 68.1(2)
C14 Fe1 C13 38.9(2)
C10 Fe1 C6 117.4(2)
C5 Fe1 C6 41.61(13)
C12 Fe1 C6 132.2(2)
C9 Fe1 C6 69.35(18)
C11 Fe1 C6 108.8(2)
C14 Fe1 C6 148.3(2)
C13 Fe1 C6 171.5(2)
C10 Fe1 C8 166.9(3)
C5 Fe1 C8 68.95(14)
C12 Fe1 C8 118.9(2)
C9 Fe1 C8 40.82(17)
C11 Fe1 C8 151.7(2)
C14 Fe1 C8 130.4(3)
C13 Fe1 C8 110.6(2)
C6 Fe1 C8 68.1(2)
C10 Fe1 C7 151.5(3)
C5 Fe1 C7 68.71(14)
C12 Fe1 C7 112.05(19)
C9 Fe1 C7 68.2(2)
C11 Fe1 C7 119.5(2)
C14 Fe1 C7 169.2(3)
C13 Fe1 C7 133.5(2)
C6 Fe1 C7 40.34(16)
C8 Fe1 C7 39.8(2)
C8 C9 C5 107.5(4)
C8 C9 Fe1 70.3(3)
C5 C9 Fe1 68.9(2)
C8 C9 H9A 126.2
C5 C9 H9A 126.2
Fe1 C9 H9A 126.2
C14 C10 C11 110.2(5)
C14 C10 Fe1 71.1(3)
C11 C10 Fe1 70.3(3)
C14 C10 H10A 124.9
C11 C10 H10A 124.9
Fe1 C10 H10A 124.9
C10 C11 C12 105.0(5)
C10 C11 Fe1 69.2(3)
C12 C11 Fe1 69.2(3)
C10 C11 H11A 127.5
C12 C11 H11A 127.5
Fe1 C11 H11A 127.5
C13 C12 C11 107.0(5)
C13 C12 Fe1 70.1(3)
C11 C12 Fe1 69.6(3)
C13 C12 H12A 126.5
C11 C12 H12A 126.5
Fe1 C12 H12A 126.5
C14 C13 C12 108.8(6)
C14 C13 Fe1 70.5(3)
C12 C13 Fe1 69.5(3)
C14 C13 H13A 125.6
C12 C13 H13A 125.6
Fe1 C13 H13A 125.6
C10 C14 C13 109.0(6)
C10 C14 Fe1 69.9(3)
C13 C14 Fe1 70.6(3)
C10 C14 H14A 125.5
C13 C14 H14A 125.5
Fe1 C14 H14A 125.5
C19 C15 C16 107.4(3)
C19 C15 Co1 70.95(19)
C16 C15 Co1 70.32(19)
C19 C15 H15A 126.3
C16 C15 H15A 126.3
Co1 C15 H15A 126.3
C17 C16 C15 108.4(3)
C17 C16 Co1 71.06(19)
C15 C16 Co1 69.52(18)
C17 C16 H16A 125.8
C15 C16 H16A 125.8
Co1 C16 H16A 125.8
C18 C17 C16 107.7(3)
C18 C17 Co1 69.93(19)
C16 C17 Co1 69.70(19)
C18 C17 H17A 126.2
C16 C17 H17A 126.2
Co1 C17 H17A 126.2
C17 C18 C19 108.8(3)
C17 C18 Co1 70.89(19)
C19 C18 Co1 70.37(19)
C17 C18 H18A 125.6
C19 C18 H18A 125.6
Co1 C18 H18A 125.6
C15 C19 C18 107.8(3)
C15 C19 Co1 69.4(2)
C18 C19 Co1 70.09(19)
C15 C19 H19A 126.1
C18 C19 H19A 126.1
Co1 C19 H19A 126.1

loop_
_geom_bond_atom_site_label_1
_geom_bond_atom_site_label_2
_geom_bond_distance
Co1 C15 2.059(3)
Co1 C16 2.069(3)
Co1 C18 2.075(3)
Co1 C19 2.078(3)
Co1 C17 2.087(3)
Co1 C4 2.091(3)
Co1 C3 2.092(3)
Co1 S1 2.2694(9)
Co1 S2 2.2864(9)
S1 C1 1.755(3)
S2 C4 1.727(3)
B3 C1 1.703(4)
B3 B9 1.754(5)
B3 B4 1.776(5)
B3 C2 1.779(5)
B3 B8 1.779(5)
B3 H3 1.1000
B4 C1 1.712(5)
B4 B5 1.770(5)
B4 B10 1.773(5)
B4 B9 1.781(5)
B4 H4 1.1000
B5 B6 1.702(5)
B5 C1 1.734(4)
B5 B10 1.770(5)
B5 B11 1.790(5)
B5 H5 1.1000
B6 B11 1.681(4)
B6 C1 1.681(4)
B6 B7 1.697(4)
B6 C2 1.723(4)
B6 H6 1.1000
B7 B11 1.775(5)
B7 B12 1.776(6)
B7 B8 1.784(5)
B7 C2 1.812(5)
B7 H7 1.1000
B8 B9 1.782(6)
B8 B12 1.785(5)
B8 C2 1.799(5)
B8 H8 1.1000
B9 B12 1.769(6)
B9 B10 1.792(5)
B9 H9 1.1000
B10 B11 1.782(6)
B10 B12 1.792(6)
B10 H10 1.1000
B11 B12 1.767(5)
B11 H11 1.1000
B12 H12 1.1000
C1 C2 1.710(4)
C2 C3 1.559(4)
C3 C4 1.417(4)
C3 H3A 0.9800
C4 C5 1.467(5)
C5 C9 1.435(5)
C5 C6 1.441(5)
C5 Fe1 2.022(3)
C6 C7 1.410(6)
C6 Fe1 2.035(3)
C6 H6A 0.9800
C7 C8 1.397(7)
C7 Fe1 2.055(4)
C7 H7A 0.9800
C8 C9 1.425(6)
C8 Fe1 2.052(4)
C8 H8A 0.9800
Fe1 C10 2.019(4)
Fe1 C12 2.027(4)
Fe1 C9 2.033(4)
Fe1 C11 2.033(5)
Fe1 C14 2.034(5)
Fe1 C13 2.034(5)
C9 H9A 0.9800
C10 C14 1.352(8)
C10 C11 1.401(7)
C10 H10A 0.9800
C11 C12 1.430(7)
C11 H11A 0.9800
C12 C13 1.402(8)
C12 H12A 0.9800
C13 C14 1.354(8)
C13 H13A 0.9800
C14 H14A 0.9800
C15 C19 1.402(5)
C15 C16 1.417(5)
C15 H15A 0.9800
C16 C17 1.396(5)
C16 H16A 0.9800
C17 C18 1.395(5)
C17 H17A 0.9800
C18 C19 1.405(5)
C18 H18A 0.9800
C19 H19A 0.9800
